data_2016176
loop_
_publ_author_name
'Wen-Tong Chen'
'Xiao-Niu Fang'
'Qiu-Yan Luo'
'Ya-Ping Xu'
'Yan-Ping Duan'

_publ_section_title
;
 Poly[\m~2~-4,4'-bipyridine-di-\m~2~-bromido-cadmium(II)], with novel
 colour-tunable fluorescence
;
_journal_coeditor_code TR3011
_journal_issue 9
_journal_name_full 'Acta Crystallographica Section C'
_journal_page_first m398
_journal_page_last m400
_journal_paper_doi 10.1107/S0108270107030028
_journal_volume 63
_journal_year 2007
_chemical_formula_iupac '[Cd Br2 (C10 H8 N2)]'
_chemical_formula_moiety 'C10 H8 Br2 Cd N2'
_chemical_formula_sum 'C10 H8 Br2 Cd N2'
_chemical_formula_weight 428.40
_chemical_name_systematic
;
poly[di-\m~2~-bromido-\m~2~-4,4'-bipyridine-cadmium(II)]
;
_space_group_IT_number 65
_symmetry_cell_setting orthorhombic
_symmetry_space_group_name_Hall '-C 2 2'
_symmetry_space_group_name_H-M 'C m m m'
_atom_sites_solution_hydrogens geom
_atom_sites_solution_primary direct
_atom_sites_solution_secondary difmap
_audit_creation_method SHELXL97
_cell_angle_alpha 90.00
_cell_angle_beta 90.00
_cell_angle_gamma 90.00
_cell_formula_units_Z 2
_cell_length_a 11.787(3)
_cell_length_b 12.554(3)
_cell_length_c 3.9242(7)
_cell_measurement_reflns_used 853
_cell_measurement_temperature 293(2)
_cell_measurement_theta_max 27.4835
_cell_measurement_theta_min 4.7403
_cell_volume 580.7(2)
_computing_cell_refinement APEX2
_computing_data_collection 'APEX2 (Bruker, 2005)'
_computing_data_reduction APEX2
_computing_molecular_graphics 'DIAMOND (Brandenburg, 2004)'
_computing_publication_material SHELXTL
_computing_structure_refinement SHELXTL
_computing_structure_solution 'SHELXTL (Sheldrick, 1998)'
_diffrn_ambient_temperature 293(2)
_diffrn_measured_fraction_theta_full 0.980
_diffrn_measured_fraction_theta_max 0.980
_diffrn_measurement_device_type 'Bruker APEXII CCD area-detector'
_diffrn_measurement_method \f/\w
_diffrn_radiation_monochromator graphite
_diffrn_radiation_source 'rotating-anode generator'
_diffrn_radiation_type MoK\a
_diffrn_radiation_wavelength 0.71073
_diffrn_reflns_av_R_equivalents 0.0161
_diffrn_reflns_av_sigmaI/netI 0.0098
_diffrn_reflns_limit_h_max 14
_diffrn_reflns_limit_h_min -14
_diffrn_reflns_limit_k_max 14
_diffrn_reflns_limit_k_min -15
_diffrn_reflns_limit_l_max 4
_diffrn_reflns_limit_l_min -4
_diffrn_reflns_number 1912
_diffrn_reflns_theta_full 25.35
_diffrn_reflns_theta_max 25.35
_diffrn_reflns_theta_min 4.74
_diffrn_standards_decay_% 0
_diffrn_standards_interval_count 0
_diffrn_standards_interval_time 0
_diffrn_standards_number 0
_exptl_absorpt_coefficient_mu 8.727
_exptl_absorpt_correction_T_max 1.0000
_exptl_absorpt_correction_T_min 0.8204
_exptl_absorpt_correction_type multi-scan
_exptl_absorpt_process_details '(SADABS; Sheldrick, 1996)'
_exptl_crystal_colour colourless
_exptl_crystal_density_diffrn 2.450
_exptl_crystal_density_method 'not measured'
_exptl_crystal_description block
_exptl_crystal_F_000 400
_exptl_crystal_size_max 0.10
_exptl_crystal_size_mid 0.09
_exptl_crystal_size_min 0.06
_refine_diff_density_max 0.956
_refine_diff_density_min -0.312
_refine_ls_extinction_coef 0
_refine_ls_extinction_method none
_refine_ls_goodness_of_fit_ref 1.100
_refine_ls_hydrogen_treatment constr
_refine_ls_matrix_type full
_refine_ls_number_parameters 28
_refine_ls_number_reflns 337
_refine_ls_number_restraints 0
_refine_ls_restrained_S_all 1.100
_refine_ls_R_factor_all 0.0170
_refine_ls_R_factor_gt 0.0168
_refine_ls_shift/su_max 0.000
_refine_ls_shift/su_mean 0.000
_refine_ls_structure_factor_coef Fsqd
_refine_ls_weighting_details 'calc w = 1/[\s^2^(Fo^2^)+(0.0206P)^2^+1.6288P] where P=(Fo^2^+2Fc^2^)/3'
_refine_ls_weighting_scheme calc
_refine_ls_wR_factor_gt 0.0422
_refine_ls_wR_factor_ref 0.0423
_reflns_number_gt 330
_reflns_number_total 337
_reflns_threshold_expression I>2\s(I)
_cod_data_source_file tr3011.cif
_cod_data_source_block I
_cod_database_code 2016176
_cod_database_fobs_code 2016176

loop_
_symmetry_equiv_pos_as_xyz
'x, y, z'
'-x, -y, z'
'-x, y, -z'
'x, -y, -z'
'x+1/2, y+1/2, z'
'-x+1/2, -y+1/2, z'
'-x+1/2, y+1/2, -z'
'x+1/2, -y+1/2, -z'
'-x, -y, -z'
'x, y, -z'
'x, -y, z'
'-x, y, z'
'-x+1/2, -y+1/2, -z'
'x+1/2, y+1/2, -z'
'x+1/2, -y+1/2, z'
'-x+1/2, y+1/2, z'

loop_
_atom_site_type_symbol
_atom_site_label
_atom_site_fract_x
_atom_site_fract_y
_atom_site_fract_z
_atom_site_U_iso_or_equiv
_atom_site_adp_type
_atom_site_calc_flag
_atom_site_refinement_flags
_atom_site_occupancy
Cd Cd1 0.0000 0.0000 0.0000 0.02255(17) Uani d S 1
Br Br1 0.0000 0.15746(4) -0.5000 0.02806(18) Uani d S 1
N N1 0.2000(3) 0.0000 0.0000 0.0277(9) Uani d S 1
C C1 0.2587(3) 0.0879(3) 0.0000 0.0675(19) Uani d S 1
H H1A 0.2194 0.1521 0.0000 0.081 Uiso calc SR 1
C C2 0.3752(3) 0.0913(3) 0.0000 0.0688(19) Uani d S 1
H H2A 0.4121 0.1568 0.0000 0.083 Uiso calc SR 1
C C3 0.4371(4) 0.0000 0.0000 0.0250(10) Uani d S 1

loop_
_atom_site_aniso_label
_atom_site_aniso_U_11
_atom_site_aniso_U_22
_atom_site_aniso_U_33
_atom_site_aniso_U_12
_atom_site_aniso_U_13
_atom_site_aniso_U_23
Cd1 0.0159(3) 0.0254(3) 0.0263(3) 0.000 0.000 0.000
Br1 0.0336(3) 0.0237(3) 0.0268(3) 0.000 0.000 0.000
N1 0.0191(19) 0.026(2) 0.038(2) 0.000 0.000 0.000
C1 0.0204(19) 0.025(2) 0.157(6) 0.0021(18) 0.000 0.000
C2 0.0210(19) 0.026(2) 0.160(6) -0.0058(17) 0.000 0.000
C3 0.020(2) 0.029(2) 0.026(3) 0.000 0.000 0.000

loop_
_atom_type_symbol
_atom_type_description
_atom_type_scat_dispersion_real
_atom_type_scat_dispersion_imag
_atom_type_scat_source
C C 0.0033 0.0016 'International Tables Vol C Tables 4.2.6.8 and 6.1.1.4'
H H 0.0000 0.0000 'International Tables Vol C Tables 4.2.6.8 and 6.1.1.4'
N N 0.0061 0.0033 'International Tables Vol C Tables 4.2.6.8 and 6.1.1.4'
Br Br -0.2901 2.4595 'International Tables Vol C Tables 4.2.6.8 and 6.1.1.4'
Cd Cd -0.8075 1.2024 'International Tables Vol C Tables 4.2.6.8 and 6.1.1.4'

loop_
_geom_angle_atom_site_label_1
_geom_angle_atom_site_label_2
_geom_angle_atom_site_label_3
_geom_angle_site_symmetry_1
_geom_angle_site_symmetry_3
_geom_angle
_geom_angle_publ_flag
N1 Cd1 N1 . 9 180.0 n
N1 Cd1 Br1 . 1_556 90.0 n
N1 Cd1 Br1 9 1_556 90.0 n
N1 Cd1 Br1 . 9_554 90.0 n
N1 Cd1 Br1 9 9_554 90.0 n
Br1 Cd1 Br1 1_556 9_554 180.0 n
N1 Cd1 Br1 . . 90.0 n
N1 Cd1 Br1 9 . 90.0 n
Br1 Cd1 Br1 1_556 . 89.57(2) y
Br1 Cd1 Br1 9_554 . 90.43(2) n
N1 Cd1 Br1 . 9 90.0 n
N1 Cd1 Br1 9 9 90.0 n
Br1 Cd1 Br1 1_556 9 90.43(2) n
Br1 Cd1 Br1 9_554 9 89.57(2) n
Br1 Cd1 Br1 . 9 180.0 n
Cd1 Br1 Cd1 1_554 . 89.57(2) no
C1 N1 C1 . 11 115.8(5) no
C1 N1 Cd1 . . 122.1(2) no
C1 N1 Cd1 11 . 122.1(2) no
N1 C1 C2 . . 123.9(4) no
N1 C1 H1A . . 118.1 no
C2 C1 H1A . . 118.1 no
C3 C2 C1 . . 120.6(4) no
C3 C2 H2A . . 119.7 no
C1 C2 H2A . . 119.7 no
C2 C3 C2 11 . 115.1(5) no
C2 C3 C3 11 9_655 122.4(2) no
C2 C3 C3 . 9_655 122.4(2) no

loop_
_geom_bond_atom_site_label_1
_geom_bond_atom_site_label_2
_geom_bond_site_symmetry_2
_geom_bond_distance
_geom_bond_publ_flag
Cd1 N1 . 2.358(4) y
Cd1 N1 9 2.358(4) y
Cd1 Br1 1_556 2.7852(5) y
Cd1 Br1 9_554 2.7852(5) y
Cd1 Br1 . 2.7852(5) y
Cd1 Br1 9 2.7852(5) y
Br1 Cd1 1_554 2.7852(5) no
N1 C1 . 1.302(4) no
N1 C1 11 1.302(4) no
C1 C2 . 1.375(6) no
C1 H1A . 0.9300 no
C2 C3 . 1.358(5) no
C2 H2A . 0.9300 no
C3 C2 11 1.358(5) no
C3 C3 9_655 1.484(9) no
